data_4502038
loop_
_publ_author_name
'Chamberlain, Julia M.'
'Albrecht, Thomas A.'
'Lesage, Julien'
'Sauvage, Fr\'ed\'eric'
'Stern, Charlotte L.'
'Poeppelmeier, Kenneth R.'

_publ_section_title
;
 Crystal Growth of Ag3MOxF6&#x2212;x(M= V,x= 2;M= Mo,x= 3)
;
_journal_issue 11
_journal_name_full 'Crystal Growth &amp; Design'
_journal_page_first 4868
_journal_paper_doi 10.1021/cg100890e
_journal_volume 10
_journal_year 2010
_chemical_formula_sum 'Ag3 F3 Mo O3'
_chemical_formula_weight 524.55
_chemical_name_systematic
; 
 ? 
;
_space_group_IT_number 14
_symmetry_cell_setting monoclinic
_symmetry_space_group_name_Hall '-P 2yn'
_symmetry_space_group_name_H-M 'P 1 21/n 1'
_atom_sites_solution_hydrogens none
_atom_sites_solution_primary direct
_atom_sites_solution_secondary difmap
_audit_creation_method SHELXL-97
_cell_angle_alpha 90.00
_cell_angle_beta 90.446(11)
_cell_angle_gamma 90.00
_cell_formula_units_Z 2
_cell_length_a 5.850(6)
_cell_length_b 5.886(6)
_cell_length_c 8.295(8)
_cell_measurement_reflns_used 1941
_cell_measurement_temperature 153(2)
_cell_measurement_theta_max 28.39
_cell_measurement_theta_min 3.46
_cell_volume 285.6(5)
_computing_structure_refinement 'SHELXL-97 (Sheldrick, 1997)'
_computing_structure_solution 'SHELXS-97 (Sheldrick, 1990)'
_diffrn_ambient_temperature 153(2)
_diffrn_measured_fraction_theta_full 0.992
_diffrn_measured_fraction_theta_max 0.992
_diffrn_measurement_device_type 'CCD area detector'
_diffrn_measurement_method 'phi and omega scans'
_diffrn_radiation_monochromator graphite
_diffrn_radiation_source 'sealed tube'
_diffrn_radiation_type MoK\a
_diffrn_radiation_wavelength 0.71073
_diffrn_reflns_av_R_equivalents 0.0329
_diffrn_reflns_av_sigmaI/netI 0.0282
_diffrn_reflns_limit_h_max 7
_diffrn_reflns_limit_h_min -7
_diffrn_reflns_limit_k_max 7
_diffrn_reflns_limit_k_min -7
_diffrn_reflns_limit_l_max 10
_diffrn_reflns_limit_l_min -10
_diffrn_reflns_number 2183
_diffrn_reflns_theta_full 26.37
_diffrn_reflns_theta_max 26.37
_diffrn_reflns_theta_min 4.25
_exptl_absorpt_coefficient_mu 12.277
_exptl_absorpt_correction_T_max 0.7913
_exptl_absorpt_correction_T_min 0.4803
_exptl_absorpt_correction_type gaussian
_exptl_crystal_colour 'translucent light yellow'
_exptl_crystal_density_diffrn 6.100
_exptl_crystal_density_method 'not measured'
_exptl_crystal_description lamellar
_exptl_crystal_F_000 468
_exptl_crystal_size_max 0.07
_exptl_crystal_size_mid 0.07
_exptl_crystal_size_min 0.02
_refine_diff_density_max 1.137
_refine_diff_density_min -2.119
_refine_diff_density_rms 0.460
_refine_ls_extinction_coef 0.079(4)
_refine_ls_extinction_expression Fc^*^=kFc[1+0.001xFc^2^\l^3^/sin(2\q)]^-1/4^
_refine_ls_extinction_method SHELXL
_refine_ls_goodness_of_fit_ref 1.209
_refine_ls_hydrogen_treatment none
_refine_ls_matrix_type full
_refine_ls_number_parameters 53
_refine_ls_number_reflns 585
_refine_ls_number_restraints 0
_refine_ls_restrained_S_all 1.209
_refine_ls_R_factor_all 0.0307
_refine_ls_R_factor_gt 0.0297
_refine_ls_shift/su_max 0.000
_refine_ls_shift/su_mean 0.000
_refine_ls_structure_factor_coef Fsqd
_refine_ls_weighting_details 'calc w=1/[\s^2^(Fo^2^)+(0.0536P)^2^+0.0875P] where P=(Fo^2^+2Fc^2^)/3'
_refine_ls_weighting_scheme calc
_refine_ls_wR_factor_gt 0.0781
_refine_ls_wR_factor_ref 0.0803
_reflns_number_gt 555
_reflns_number_total 585
_reflns_threshold_expression >2sigma(I)
_cod_data_source_file cg100890e_si_003.cif
_cod_data_source_block s53vm_0m
_cod_depositor_comments
;
The following automatic conversions were performed:

'_symmetry_cell_setting' value 'Monoclinic' changed to 'monoclinic'
according to /home/saulius/struct/CIF-dictionaries/cif_core.dic
dictionary named 'cif_core.dic' version 2.4.2 from
2011-04-26.

'_exptl_absorpt_correction_type' value 'Gaussian'
changed to 'gaussian' according to
/home/saulius/struct/CIF-dictionaries/cif_core.dic dictionary named
'cif_core.dic' version 2.4.2 from 2011-04-26.

Automatic conversion script
Id: cif_fix_values 1715 2011-07-08 13:25:40Z adriana 
;
_cod_original_sg_symbol_H-M 'P2(1)/n  '
_cod_database_code 4502038

loop_
_symmetry_equiv_pos_as_xyz
'x, y, z'
'-x+1/2, y+1/2, -z+1/2'
'-x, -y, -z'
'x-1/2, -y-1/2, z-1/2'

loop_
_atom_site_label
_atom_site_type_symbol
_atom_site_fract_x
_atom_site_fract_y
_atom_site_fract_z
_atom_site_U_iso_or_equiv
_atom_site_adp_type
_atom_site_occupancy
_atom_site_symmetry_multiplicity
_atom_site_calc_flag
_atom_site_refinement_flags
Ag1 Ag -0.00996(6) 0.45704(10) 0.25339(3) 0.0196(3) Uani 1 1 d .
Ag2 Ag 0.0000 0.0000 0.5000 0.0165(3) Uani 1 2 d S
Mo1 Mo 0.0008(3) 0.04174(16) 0.01404(18) 0.0106(3) Uani 0.50 1 d P
O1 O 0.1074(4) 0.0406(5) 0.2176(3) 0.0227(7) Uani 0.50 1 d P
O2 O -0.2672(4) 0.1708(5) 0.0524(3) 0.0284(7) Uani 0.50 1 d P
O3 O 0.1516(4) 0.2738(5) -0.0579(3) 0.0293(7) Uani 0.50 1 d P
F1 F 0.1074(4) 0.0406(5) 0.2176(3) 0.0227(7) Uani 0.50 1 d P
F2 F -0.2672(4) 0.1708(5) 0.0524(3) 0.0284(7) Uani 0.50 1 d P
F3 F 0.1516(4) 0.2738(5) -0.0579(3) 0.0293(7) Uani 0.50 1 d P

loop_
_atom_site_aniso_label
_atom_site_aniso_U_11
_atom_site_aniso_U_22
_atom_site_aniso_U_33
_atom_site_aniso_U_23
_atom_site_aniso_U_13
_atom_site_aniso_U_12
Ag1 0.0165(3) 0.0161(4) 0.0262(4) 0.00047(10) 0.0005(2) 0.00448(10)
Ag2 0.0165(3) 0.0126(4) 0.0204(4) 0.0003(2) 0.0024(2) -0.0018(2)
Mo1 0.0092(4) 0.0082(8) 0.0145(6) 0.0016(5) 0.0003(4) 0.0000(5)
O1 0.0216(13) 0.0274(16) 0.0191(12) -0.0001(10) -0.0041(10) -0.0005(11)
O2 0.0210(13) 0.0269(17) 0.0375(14) 0.0049(13) 0.0055(10) 0.0145(11)
O3 0.0300(14) 0.0167(15) 0.0411(16) 0.0095(12) -0.0059(12) -0.0119(11)
F1 0.0216(13) 0.0274(16) 0.0191(12) -0.0001(10) -0.0041(10) -0.0005(11)
F2 0.0210(13) 0.0269(17) 0.0375(14) 0.0049(13) 0.0055(10) 0.0145(11)
F3 0.0300(14) 0.0167(15) 0.0411(16) 0.0095(12) -0.0059(12) -0.0119(11)

loop_
_atom_type_symbol
_atom_type_description
_atom_type_scat_dispersion_real
_atom_type_scat_dispersion_imag
_atom_type_scat_source
O O 0.0106 0.0060 'International Tables Vol C Tables 4.2.6.8 and 6.1.1.4'
F F 0.0171 0.0103 'International Tables Vol C Tables 4.2.6.8 and 6.1.1.4'
Mo Mo -1.6832 0.6857 'International Tables Vol C Tables 4.2.6.8 and 6.1.1.4'
Ag Ag -0.8971 1.1015 'International Tables Vol C Tables 4.2.6.8 and 6.1.1.4'

loop_
_exptl_crystal_face_index_h
_exptl_crystal_face_index_k
_exptl_crystal_face_index_l
_exptl_crystal_face_perp_dist
0.00 -1.00 1.00 0.0710
0.00 1.00 -1.00 0.0710
-1.00 0.00 1.00 0.0670
1.00 0.00 -1.00 0.0670
-1.00 1.00 0.00 0.0710
1.00 -1.00 0.00 0.0710
1.00 0.00 1.00 0.0220
-1.00 0.00 -1.00 0.0220

loop_
_geom_angle_atom_site_label_1
_geom_angle_atom_site_label_2
_geom_angle_atom_site_label_3
_geom_angle
_geom_angle_site_symmetry_1
_geom_angle_site_symmetry_3
F3 Ag1 F1 105.24(9) 3_565 2
O3 Ag1 F1 105.24(9) 3_565 2
F3 Ag1 O1 105.24(9) 3_565 2
O3 Ag1 O1 105.24(9) 3_565 2
F3 Ag1 F2 85.55(12) 3_565 2_455
O3 Ag1 F2 85.55(12) 3_565 2_455
F1 Ag1 F2 110.85(9) 2 2_455
O1 Ag1 F2 110.85(9) 2 2_455
F3 Ag1 O2 85.55(12) 3_565 2_455
O3 Ag1 O2 85.55(12) 3_565 2_455
F1 Ag1 O2 110.85(9) 2 2_455
O1 Ag1 O2 110.85(9) 2 2_455
F3 Ag1 O1 129.93(9) 3_565 .
O3 Ag1 O1 129.93(9) 3_565 .
F1 Ag1 O1 86.82(7) 2 .
O1 Ag1 O1 86.82(7) 2 .
F2 Ag1 O1 135.81(9) 2_455 .
O2 Ag1 O1 135.81(9) 2_455 .
F2 Ag2 F2 180.00(17) 2_445 4_666
O2 Ag2 F2 180.00(17) 2_445 4_666
F2 Ag2 O2 180.00(17) 2_445 4_666
O2 Ag2 O2 180.00(17) 2_445 4_666
F2 Ag2 O1 93.16(9) 2_445 .
O2 Ag2 O1 93.16(9) 2_445 .
F2 Ag2 O1 86.84(9) 4_666 .
O2 Ag2 O1 86.84(9) 4_666 .
F2 Ag2 O1 86.84(9) 2_445 3_556
O2 Ag2 O1 86.84(9) 2_445 3_556
F2 Ag2 O1 93.16(9) 4_666 3_556
O2 Ag2 O1 93.16(9) 4_666 3_556
O1 Ag2 O1 180.0 . 3_556
F2 Ag2 F1 86.84(9) 2_445 3_556
O2 Ag2 F1 86.84(9) 2_445 3_556
F2 Ag2 F1 93.16(9) 4_666 3_556
O2 Ag2 F1 93.16(9) 4_666 3_556
O1 Ag2 F1 180.0 . 3_556
F2 Ag2 F3 86.23(11) 2_445 4_566
O2 Ag2 F3 86.23(11) 2_445 4_566
F2 Ag2 F3 93.77(11) 4_666 4_566
O2 Ag2 F3 93.77(11) 4_666 4_566
O1 Ag2 F3 88.79(9) . 4_566
O1 Ag2 F3 91.21(9) 3_556 4_566
F1 Ag2 F3 91.21(9) 3_556 4_566
F2 Ag2 O3 86.23(11) 2_445 4_566
O2 Ag2 O3 86.23(11) 2_445 4_566
F2 Ag2 O3 93.77(11) 4_666 4_566
O2 Ag2 O3 93.77(11) 4_666 4_566
O1 Ag2 O3 88.79(9) . 4_566
O1 Ag2 O3 91.21(9) 3_556 4_566
F1 Ag2 O3 91.21(9) 3_556 4_566
F2 Ag2 O3 93.77(11) 2_445 2_545
O2 Ag2 O3 93.77(11) 2_445 2_545
F2 Ag2 O3 86.23(11) 4_666 2_545
O2 Ag2 O3 86.23(11) 4_666 2_545
O1 Ag2 O3 91.21(9) . 2_545
O1 Ag2 O3 88.79(9) 3_556 2_545
F1 Ag2 O3 88.79(9) 3_556 2_545
F3 Ag2 O3 180.0 4_566 2_545
O3 Ag2 O3 180.0 4_566 2_545
F2 Ag2 F3 93.77(11) 2_445 2_545
O2 Ag2 F3 93.77(11) 2_445 2_545
F2 Ag2 F3 86.23(11) 4_666 2_545
O2 Ag2 F3 86.23(11) 4_666 2_545
O1 Ag2 F3 91.21(9) . 2_545
O1 Ag2 F3 88.79(9) 3_556 2_545
F1 Ag2 F3 88.79(9) 3_556 2_545
F3 Ag2 F3 180.0 4_566 2_545
O3 Ag2 F3 180.0 4_566 2_545
O3 Ag2 F3 0.00(16) 2_545 2_545
O3 Mo1 O2 100.19(15) . .
O3 Mo1 O1 98.79(14) . .
O2 Mo1 O1 97.71(14) . .
O3 Mo1 F1 91.01(14) . 3
O2 Mo1 F1 90.14(14) . 3
O1 Mo1 F1 166.13(7) . 3
O3 Mo1 O1 91.01(14) . 3
O2 Mo1 O1 90.14(14) . 3
O1 Mo1 O1 166.13(7) . 3
F1 Mo1 O1 0.00(5) 3 3
O3 Mo1 F2 89.92(15) . 3
O2 Mo1 F2 166.49(7) . 3
O1 Mo1 F2 89.50(14) . 3
F1 Mo1 F2 80.66(12) 3 3
O1 Mo1 F2 80.66(12) 3 3
O3 Mo1 O2 89.92(15) . 3
O2 Mo1 O2 166.49(7) . 3
O1 Mo1 O2 89.50(14) . 3
F1 Mo1 O2 80.66(12) 3 3
O1 Mo1 O2 80.66(12) 3 3
F2 Mo1 O2 0.00(15) 3 3
O3 Mo1 F3 167.69(8) . 3
O2 Mo1 F3 88.33(14) . 3
O1 Mo1 F3 88.76(13) . 3
F1 Mo1 F3 80.01(11) 3 3
O1 Mo1 F3 80.01(11) 3 3
F2 Mo1 F3 80.38(13) 3 3
O2 Mo1 F3 80.38(13) 3 3

loop_
_geom_bond_atom_site_label_1
_geom_bond_atom_site_label_2
_geom_bond_distance
_geom_bond_site_symmetry_2
Ag1 F3 2.409(3) 3_565
Ag1 O3 2.409(3) 3_565
Ag1 F1 2.416(3) 2
Ag1 O1 2.416(3) 2
Ag1 F2 2.431(3) 2_455
Ag1 O2 2.431(3) 2_455
Ag1 O1 2.564(4) .
Ag2 F2 2.406(3) 2_445
Ag2 O2 2.406(3) 2_445
Ag2 F2 2.406(3) 4_666
Ag2 O2 2.406(3) 4_666
Ag2 O1 2.441(3) .
Ag2 O1 2.441(3) 3_556
Ag2 F1 2.441(3) 3_556
Ag2 F3 2.478(3) 4_566
Ag2 O3 2.478(3) 4_566
Ag2 O3 2.478(3) 2_545
Ag2 F3 2.478(3) 2_545
Mo1 Mo1 0.5439(15) 3
Mo1 O3 1.734(3) .
Mo1 O2 1.773(3) .
Mo1 O1 1.795(3) .
Mo1 F1 2.076(3) 3
Mo1 F2 2.076(3) 3
Mo1 F3 2.093(3) 3
